data_2234357
loop_
_publ_author_name
'Zhang, Ting'
'Xi, Hai-tao'
'Miao, Chun-bao'
'Chen, Liang'
'Sun, Xiao-qiang'

_publ_section_title
;
 3,6,8-Tribromo-7-ethylamino-4-methyl-2<i>H</i>-chromen-2-one
;
_journal_coeditor_code PV2515
_journal_issue 4
_journal_name_full 'Acta Crystallographica Section E'
_journal_page_first o1013
_journal_paper_doi 10.1107/S1600536812009221
_journal_volume 68
_journal_year 2012
_chemical_formula_iupac 'C12 H10 Br3 N O2'
_chemical_formula_moiety 'C12 H10 Br3 N O2'
_chemical_formula_sum 'C12 H10 Br3 N O2'
_chemical_formula_weight 439.94
_chemical_name_common 3,6,8-tribromo-7-ethylamino-4-methyl-2H-chromen-2-one
_chemical_name_systematic
;
3,6,8-Tribromo-7-ethylamino-4-methyl-2<i>H</i>-chromen-2-one
;
_space_group_IT_number 14
_symmetry_cell_setting monoclinic
_symmetry_space_group_name_Hall '-P 2ybc'
_symmetry_space_group_name_H-M 'P 1 21/c 1'
_atom_sites_solution_hydrogens geom
_atom_sites_solution_primary direct
_atom_sites_solution_secondary difmap
_audit_creation_method SHELXL-97
_cell_angle_alpha 90.00
_cell_angle_beta 94.720(2)
_cell_angle_gamma 90.00
_cell_formula_units_Z 4
_cell_length_a 8.5045(9)
_cell_length_b 7.2551(8)
_cell_length_c 21.556(2)
_cell_measurement_reflns_used 2620
_cell_measurement_temperature 296(2)
_cell_measurement_theta_max 25.46
_cell_measurement_theta_min 2.40
_cell_volume 1325.5(2)
_computing_cell_refinement 'CAD-4 Software (Enraf--Nonius, 1985)'
_computing_data_collection 'CAD-4 Software (Enraf--Nonius, 1985)'
_computing_data_reduction 'XCAD4 (Harms & Wocadlo,1995)'
_computing_molecular_graphics 'SHELXTL (Sheldrick, 2008)'
_computing_publication_material SHELXTL
_computing_structure_refinement 'SHELXL97 (Sheldrick, 2008)'
_computing_structure_solution 'SHELXS97 (Sheldrick, 2008)'
_diffrn_ambient_temperature 296(2)
_diffrn_measured_fraction_theta_full 0.991
_diffrn_measured_fraction_theta_max 0.991
_diffrn_measurement_device_type 'Enraf--Nonius CAD-4'
_diffrn_measurement_method \w/2\q
_diffrn_radiation_monochromator graphite
_diffrn_radiation_source 'fine-focus sealed tube'
_diffrn_radiation_type MoK\a
_diffrn_radiation_wavelength 0.71073
_diffrn_reflns_av_R_equivalents 0.0336
_diffrn_reflns_av_sigmaI/netI 0.0382
_diffrn_reflns_limit_h_max 10
_diffrn_reflns_limit_h_min -9
_diffrn_reflns_limit_k_max 8
_diffrn_reflns_limit_k_min -8
_diffrn_reflns_limit_l_max 23
_diffrn_reflns_limit_l_min -26
_diffrn_reflns_number 7355
_diffrn_reflns_theta_full 25.49
_diffrn_reflns_theta_max 25.49
_diffrn_reflns_theta_min 1.90
_diffrn_standards_decay_% 1
_diffrn_standards_interval_count 200
_diffrn_standards_interval_time 180
_diffrn_standards_number 3
_exptl_absorpt_coefficient_mu 9.122
_exptl_absorpt_correction_T_max 0.3415
_exptl_absorpt_correction_T_min 0.2627
_exptl_absorpt_correction_type psi-scan
_exptl_absorpt_process_details '(North <i>et al.</i>, 1968)'
_exptl_crystal_colour Colorless
_exptl_crystal_density_diffrn 2.205
_exptl_crystal_density_method 'not measured'
_exptl_crystal_description BLOCK
_exptl_crystal_F_000 840
_exptl_crystal_size_max 0.20
_exptl_crystal_size_mid 0.18
_exptl_crystal_size_min 0.15
_refine_diff_density_max 0.630
_refine_diff_density_min -0.555
_refine_ls_extinction_method none
_refine_ls_goodness_of_fit_ref 1.007
_refine_ls_hydrogen_treatment mixed
_refine_ls_matrix_type full
_refine_ls_number_parameters 169
_refine_ls_number_reflns 2457
_refine_ls_number_restraints 1
_refine_ls_restrained_S_all 1.007
_refine_ls_R_factor_all 0.0435
_refine_ls_R_factor_gt 0.0316
_refine_ls_shift/su_max 0.000
_refine_ls_shift/su_mean 0.000
_refine_ls_structure_factor_coef Fsqd
_refine_ls_weighting_details 'calc w=1/[\s^2^(Fo^2^)+(0.0605P)^2^+0.6207P] where P=(Fo^2^+2Fc^2^)/3'
_refine_ls_weighting_scheme calc
_refine_ls_wR_factor_gt 0.0929
_refine_ls_wR_factor_ref 0.0985
_reflns_number_gt 2002
_reflns_number_total 2457
_reflns_threshold_expression >2sigma(I)
_cod_data_source_file pv2515.cif
_cod_data_source_block I
_cod_original_cell_volume 1325.5(3)
_cod_original_sg_symbol_H-M 'P 21/c'
_cod_database_code 2234357
_cod_database_fobs_code 2234357

loop_
_symmetry_equiv_pos_site_id
_symmetry_equiv_pos_as_xyz
1 x,y,z
2 -x,1/2+y,1/2-z
3 -x,-y,-z
4 x,1/2-y,1/2+z

loop_
_atom_site_type_symbol
_atom_site_label
_atom_site_fract_x
_atom_site_fract_y
_atom_site_fract_z
_atom_site_U_iso_or_equiv
_atom_site_adp_type
_atom_site_calc_flag
_atom_site_refinement_flags
_atom_site_occupancy
_atom_site_symmetry_multiplicity
Br Br1 0.35825(6) 0.11548(6) 0.05870(2) 0.04316(16) Uani d . 1 1
Br Br2 0.41792(7) 0.58281(7) -0.22380(2) 0.05645(19) Uani d . 1 1
Br Br3 0.01975(6) 0.79144(7) 0.09690(2) 0.05198(18) Uani d . 1 1
O O1 0.3974(3) 0.3023(4) -0.05962(13) 0.0364(7) Uani d . 1 1
C C8 0.1457(5) 0.6305(6) 0.0522(2) 0.0354(9) Uani d . 1 1
C C5 0.3144(4) 0.4156(5) -0.02319(19) 0.0313(9) Uani d . 1 1
C C4 0.2630(5) 0.5889(5) -0.0453(2) 0.0335(9) Uani d . 1 1
C C7 0.1975(5) 0.4566(6) 0.07545(19) 0.0335(9) Uani d . 1 1
C C2 0.3720(5) 0.5264(6) -0.14159(19) 0.0377(10) Uani d . 1 1
O O2 0.5003(4) 0.2360(5) -0.14659(15) 0.0560(9) Uani d . 1 1
C C9 0.1786(5) 0.6931(5) -0.0049(2) 0.0359(9) Uani d . 1 1
H H9 0.1434 0.8097 -0.0174 0.043 Uiso calc R 1 1
C C1 0.4277(5) 0.3477(6) -0.1195(2) 0.0371(10) Uani d . 1 1
C C3 0.2947(5) 0.6444(5) -0.1069(2) 0.0334(9) Uani d . 1 1
C C6 0.2846(5) 0.3532(5) 0.03440(19) 0.0314(9) Uani d . 1 1
N N1 0.1665(5) 0.3812(6) 0.13117(19) 0.0511(11) Uani d D 1 1
C C10 0.2404(6) 0.8311(7) -0.1302(2) 0.0519(12) Uani d . 1 1
H H10A 0.2757 0.8515 -0.1708 0.078 Uiso calc R 1 1
H H10B 0.2836 0.9243 -0.1021 0.078 Uiso calc R 1 1
H H10C 0.1273 0.8365 -0.1325 0.078 Uiso calc R 1 1
C C13 0.1232(8) 0.4655(9) 0.1875(3) 0.0650(15) Uani d . 1 1
H H13A 0.0167 0.5137 0.1812 0.078 Uiso calc R 1 1
H H13B 0.1938 0.5673 0.1986 0.078 Uiso calc R 1 1
C C14 0.1322(8) 0.3266(9) 0.2388(2) 0.0668(15) Uani d . 1 1
H H14A 0.0715 0.2198 0.2258 0.100 Uiso calc R 1 1
H H14B 0.0906 0.3791 0.2749 0.100 Uiso calc R 1 1
H H14C 0.2402 0.2916 0.2488 0.100 Uiso calc R 1 1
H H1 0.218(6) 0.287(5) 0.147(2) 0.064(18) Uiso d D 1 1

loop_
_atom_site_aniso_label
_atom_site_aniso_U_11
_atom_site_aniso_U_22
_atom_site_aniso_U_33
_atom_site_aniso_U_12
_atom_site_aniso_U_13
_atom_site_aniso_U_23
Br1 0.0588(3) 0.0282(2) 0.0433(3) 0.00216(19) 0.0097(2) 0.00324(18)
Br2 0.0814(4) 0.0539(3) 0.0367(3) 0.0003(3) 0.0208(3) 0.0071(2)
Br3 0.0578(3) 0.0458(3) 0.0550(3) 0.0094(2) 0.0203(2) -0.0111(2)
O1 0.0488(17) 0.0293(15) 0.0323(16) 0.0073(13) 0.0110(13) 0.0001(12)
C8 0.039(2) 0.033(2) 0.034(2) 0.0012(18) 0.0082(19) -0.0109(17)
C5 0.033(2) 0.0264(19) 0.035(2) -0.0005(16) 0.0062(18) -0.0065(17)
C4 0.038(2) 0.028(2) 0.035(2) -0.0015(17) 0.0053(18) -0.0023(17)
C7 0.035(2) 0.036(2) 0.030(2) -0.0066(18) 0.0046(17) -0.0056(18)
C2 0.049(2) 0.037(2) 0.028(2) -0.005(2) 0.0055(19) 0.0018(18)
O2 0.083(3) 0.0467(19) 0.041(2) 0.0135(19) 0.0224(19) -0.0055(16)
C9 0.041(2) 0.025(2) 0.042(3) 0.0028(17) 0.0050(19) -0.0048(18)
C1 0.048(2) 0.032(2) 0.032(2) -0.0022(19) 0.009(2) -0.0029(18)
C3 0.040(2) 0.027(2) 0.034(2) -0.0009(17) 0.0014(18) 0.0025(17)
C6 0.039(2) 0.0244(19) 0.031(2) -0.0015(17) 0.0038(18) -0.0006(16)
N1 0.071(3) 0.048(3) 0.037(2) 0.004(2) 0.017(2) 0.0048(18)
C10 0.065(3) 0.040(2) 0.051(3) 0.015(2) 0.011(3) 0.014(2)
C13 0.086(4) 0.068(4) 0.043(3) -0.006(3) 0.020(3) -0.009(3)
C14 0.089(4) 0.079(4) 0.034(3) -0.011(3) 0.014(3) 0.005(3)

loop_
_atom_type_symbol
_atom_type_description
_atom_type_scat_dispersion_real
_atom_type_scat_dispersion_imag
_atom_type_scat_source
C C 0.0033 0.0016 'International Tables Vol C Tables 4.2.6.8 and 6.1.1.4'
H H 0.0000 0.0000 'International Tables Vol C Tables 4.2.6.8 and 6.1.1.4'
N N 0.0061 0.0033 'International Tables Vol C Tables 4.2.6.8 and 6.1.1.4'
O O 0.0106 0.0060 'International Tables Vol C Tables 4.2.6.8 and 6.1.1.4'
Br Br -0.2901 2.4595 'International Tables Vol C Tables 4.2.6.8 and 6.1.1.4'

loop_
_geom_angle_atom_site_label_1
_geom_angle_atom_site_label_2
_geom_angle_atom_site_label_3
_geom_angle
C5 O1 C1 122.5(3)
C9 C8 C7 122.4(4)
C9 C8 Br3 114.8(3)
C7 C8 Br3 122.8(3)
C6 C5 O1 117.7(3)
C6 C5 C4 122.0(4)
O1 C5 C4 120.3(4)
C9 C4 C5 115.9(4)
C9 C4 C3 124.8(4)
C5 C4 C3 119.3(4)
N1 C7 C8 126.3(4)
N1 C7 C6 119.2(4)
C8 C7 C6 114.5(4)
C3 C2 C1 123.3(4)
C3 C2 Br2 122.2(3)
C1 C2 Br2 114.5(3)
C8 C9 C4 122.5(4)
C8 C9 H9 118.7
C4 C9 H9 118.7
O2 C1 O1 116.0(4)
O2 C1 C2 127.7(4)
O1 C1 C2 116.2(4)
C2 C3 C4 118.3(4)
C2 C3 C10 122.6(4)
C4 C3 C10 119.1(4)
C5 C6 C7 122.6(4)
C5 C6 Br1 118.1(3)
C7 C6 Br1 119.2(3)
C7 N1 C13 131.0(4)
C7 N1 H1 122(4)
C13 N1 H1 99(4)
C3 C10 H10A 109.5
C3 C10 H10B 109.5
H10A C10 H10B 109.5
C3 C10 H10C 109.5
H10A C10 H10C 109.5
H10B C10 H10C 109.5
N1 C13 C14 109.8(5)
N1 C13 H13A 109.7
C14 C13 H13A 109.7
N1 C13 H13B 109.7
C14 C13 H13B 109.7
H13A C13 H13B 108.2
C13 C14 H14A 109.5
C13 C14 H14B 109.5
H14A C14 H14B 109.5
C13 C14 H14C 109.5
H14A C14 H14C 109.5
H14B C14 H14C 109.5

loop_
_geom_bond_atom_site_label_1
_geom_bond_atom_site_label_2
_geom_bond_distance
Br1 C6 1.894(4)
Br2 C2 1.891(4)
Br3 C8 1.899(4)
O1 C5 1.372(5)
O1 C1 1.376(5)
C8 C9 1.362(6)
C8 C7 1.415(6)
C5 C6 1.365(6)
C5 C4 1.402(6)
C4 C9 1.396(6)
C4 C3 1.434(6)
C7 N1 1.365(6)
C7 C6 1.415(6)
C2 C3 1.344(6)
C2 C1 1.448(6)
O2 C1 1.200(5)
C9 H9 0.9300
C3 C10 1.503(6)
N1 C13 1.434(6)
N1 H1 0.866(10)
C10 H10A 0.9600
C10 H10B 0.9600
C10 H10C 0.9600
C13 C14 1.494(8)
C13 H13A 0.9700
C13 H13B 0.9700
C14 H14A 0.9600
C14 H14B 0.9600
C14 H14C 0.9600

loop_
_geom_hbond_atom_site_label_D
_geom_hbond_atom_site_label_H
_geom_hbond_atom_site_label_A
_geom_hbond_distance_DH
_geom_hbond_distance_HA
_geom_hbond_distance_DA
_geom_hbond_angle_DHA
_geom_hbond_publ_flag
N1 H1 Br1 0.870(10) 2.64(4) 3.039(4) 109(3) yes
C10 H10A Br2 0.96 2.60 3.176(5) 118 yes
C13 H13A Br3 0.97 2.71 3.146(7) 108 yes

loop_
_geom_torsion_atom_site_label_1
_geom_torsion_atom_site_label_2
_geom_torsion_atom_site_label_3
_geom_torsion_atom_site_label_4
_geom_torsion
C1 O1 C5 C6 176.9(4)
C1 O1 C5 C4 -3.0(6)
C6 C5 C4 C9 -0.4(6)
O1 C5 C4 C9 179.6(3)
C6 C5 C4 C3 -178.4(4)
O1 C5 C4 C3 1.5(6)
C9 C8 C7 N1 -178.1(4)
Br3 C8 C7 N1 -0.1(6)
C9 C8 C7 C6 -0.5(6)
Br3 C8 C7 C6 177.5(3)
C7 C8 C9 C4 1.4(7)
Br3 C8 C9 C4 -176.8(3)
C5 C4 C9 C8 -0.9(6)
C3 C4 C9 C8 177.0(4)
C5 O1 C1 O2 -179.4(4)
C5 O1 C1 C2 2.2(6)
C3 C2 C1 O2 -178.2(5)
Br2 C2 C1 O2 1.4(6)
C3 C2 C1 O1 0.0(6)
Br2 C2 C1 O1 179.5(3)
C1 C2 C3 C4 -1.4(6)
Br2 C2 C3 C4 179.1(3)
C1 C2 C3 C10 178.8(4)
Br2 C2 C3 C10 -0.7(6)
C9 C4 C3 C2 -177.2(4)
C5 C4 C3 C2 0.6(6)
C9 C4 C3 C10 2.6(7)
C5 C4 C3 C10 -179.5(4)
O1 C5 C6 C7 -178.7(3)
C4 C5 C6 C7 1.2(6)
O1 C5 C6 Br1 -0.6(5)
C4 C5 C6 Br1 179.3(3)
N1 C7 C6 C5 177.1(4)
C8 C7 C6 C5 -0.7(6)
N1 C7 C6 Br1 -1.1(5)
C8 C7 C6 Br1 -178.8(3)
C8 C7 N1 C13 -22.3(9)
C6 C7 N1 C13 160.2(5)
C7 N1 C13 C14 -169.4(5)

loop_
_cod_related_entry_id
_cod_related_entry_database
_cod_related_entry_code
1 ChemSpider 30657632
